data_8000109
loop_
_publ_author_name
'Ohashi, Maki'
'Maeda, Hajime'
'Mizuno, Kazuhiko'

_publ_section_title
;
 Catalytic Ability of 9-Cyanophenanthrene in Oxidative Photodimerization
 of 2,5-Dimethyl-2,4-hexadiene
;
_journal_issue 5
_journal_name_full 'Chemistry Letters'
_journal_page_first 482
_journal_paper_doi 10.1246/cl.2006.482
_journal_volume 35
_journal_year 2006
_chemical_formula_moiety 'C18 H28 N2 '
_chemical_formula_sum 'C18 H28 N2'
_chemical_formula_weight 272.43
_space_group_IT_number 14
_symmetry_cell_setting monoclinic
_symmetry_Int_Tables_number 14
_symmetry_space_group_name_Hall '-P 2yab'
_symmetry_space_group_name_H-M 'P 1 21/a 1'
_cell_angle_alpha 90.0000
_cell_angle_beta 97.37(4)
_cell_angle_gamma 90.0000
_cell_formula_units_Z 2
_cell_length_a 11.014(9)
_cell_length_b 6.651(4)
_cell_length_c 12.730(12)
_cell_measurement_reflns_used 4930
_cell_measurement_temperature 296.1
_cell_measurement_theta_max 27.5
_cell_measurement_theta_min 3.1
_cell_volume 924.8(13)
_computing_cell_refinement PROCESS-AUTO
_computing_data_collection PROCESS-AUTO
_computing_data_reduction CrystalStructure
_computing_publication_material 'CrystalStructure 3.7.0'
_computing_structure_refinement CRYSTALS
_computing_structure_solution SIR92
_diffrn_detector_area_resol_mean 10.00
_diffrn_measured_fraction_theta_full 0.992
_diffrn_measured_fraction_theta_max 0.992
_diffrn_measurement_device_type 'Rigaku RAXIS-RAPID'
_diffrn_measurement_method \w
_diffrn_radiation_type 'Mo K\a'
_diffrn_radiation_wavelength 0.71075
_diffrn_reflns_av_R_equivalents 0.048
_diffrn_reflns_limit_h_max 14
_diffrn_reflns_limit_h_min 0
_diffrn_reflns_limit_k_max 8
_diffrn_reflns_limit_k_min 0
_diffrn_reflns_limit_l_max 16
_diffrn_reflns_limit_l_min -16
_diffrn_reflns_number 2113
_diffrn_reflns_theta_full 27.47
_diffrn_reflns_theta_max 27.47
_exptl_absorpt_coefficient_mu 0.057
_exptl_absorpt_correction_type none
_exptl_crystal_colour colorless
_exptl_crystal_density_diffrn 0.978
_exptl_crystal_density_method 'not measured'
_exptl_crystal_description prism
_exptl_crystal_F_000 300.00
_exptl_crystal_size_max 0.60
_exptl_crystal_size_mid 0.60
_exptl_crystal_size_min 0.10
_refine_diff_density_max 0.19
_refine_diff_density_min -0.19
_refine_ls_extinction_method none
_refine_ls_goodness_of_fit_ref 3.360
_refine_ls_hydrogen_treatment refall
_refine_ls_number_parameters 147
_refine_ls_number_reflns 1340
_refine_ls_R_factor_gt 0.0703
_refine_ls_shift/su_max 0.0000
_refine_ls_structure_factor_coef F
_refine_ls_weighting_details 'w = 1.0'
_refine_ls_weighting_scheme unit
_refine_ls_wR_factor_ref 0.0682
_reflns_number_gt 1331
_reflns_number_total 2113
_reflns_threshold_expression F^2^>2.0\s(F^2^)
_cod_data_source_file 35-482sup1.cif
_cod_data_source_block '_ohashi3'
_cod_original_formula_sum 'C18 H28 N2 '
_cod_database_code 8000109

loop_
_symmetry_equiv_pos_site_id
_symmetry_equiv_pos_as_xyz
1 +X,+Y,+Z
2 1/2-X,1/2+Y,-Z
3 -X,-Y,-Z
4 1/2+X,1/2-Y,+Z

loop_
_atom_site_label
_atom_site_type_symbol
_atom_site_fract_x
_atom_site_fract_y
_atom_site_fract_z
_atom_site_U_iso_or_equiv
_atom_site_adp_type
_atom_site_occupancy
_atom_site_symmetry_multiplicity
_atom_site_calc_flag
N(1) N -0.1810(4) 0.9625(6) 0.1866(2) 0.1016(15) Uani 1.00 1 d
C(1) C -0.1854(4) 0.7934(6) 0.1847(2) 0.0656(12) Uani 1.00 1 d
C(2) C -0.1929(3) 0.5735(5) 0.1787(2) 0.0584(11) Uani 1.00 1 d
C(3) C -0.3280(5) 0.5093(10) 0.1684(5) 0.094(2) Uani 1.00 1 d
C(4) C -0.1330(6) 0.5053(9) 0.0815(3) 0.0913(19) Uani 1.00 1 d
C(5) C -0.1231(3) 0.4779(5) 0.2762(2) 0.0544(10) Uani 1.00 1 d
C(6) C -0.0557(3) 0.5675(5) 0.3536(2) 0.0487(9) Uani 1.00 1 d
C(7) C 0.0237(2) 0.4698(5) 0.4460(2) 0.0462(9) Uani 1.00 1 d
C(8) C 0.1545(4) 0.5474(9) 0.4430(4) 0.0743(15) Uani 1.00 1 d
C(9) C 0.0259(5) 0.2404(6) 0.4318(3) 0.0697(14) Uani 1.00 1 d
H(1) H -0.369(4) 0.563(7) 0.115(3) 0.094(16) Uiso 1.00 1 c
H(2) H -0.352(4) 0.348(8) 0.175(3) 0.13(2) Uiso 1.00 1 c
H(3) H -0.371(3) 0.574(6) 0.230(3) 0.096(17) Uiso 1.00 1 c
H(4) H -0.172(3) 0.559(7) 0.022(3) 0.099(16) Uiso 1.00 1 c
H(5) H -0.127(4) 0.374(7) 0.074(3) 0.098(17) Uiso 1.00 1 c
H(6) H -0.025(5) 0.566(9) 0.090(4) 0.17(2) Uiso 1.00 1 c
H(7) H -0.138(3) 0.339(6) 0.282(2) 0.076(12) Uiso 1.00 1 c
H(8) H -0.051(2) 0.712(5) 0.352(2) 0.057(9) Uiso 1.00 1 c
H(9) H 0.165(3) 0.699(6) 0.443(2) 0.072(12) Uiso 1.00 1 c
H(10) H 0.210(3) 0.508(6) 0.503(3) 0.080(13) Uiso 1.00 1 c
H(11) H 0.190(3) 0.502(6) 0.380(3) 0.094(15) Uiso 1.00 1 c
H(12) H 0.090(3) 0.186(6) 0.483(3) 0.081(12) Uiso 1.00 1 c
H(13) H 0.079(4) 0.216(7) 0.358(3) 0.129(18) Uiso 1.00 1 c
H(14) H -0.049(3) 0.189(6) 0.436(3) 0.073(15) Uiso 1.00 1 c

loop_
_atom_site_aniso_label
_atom_site_aniso_U_11
_atom_site_aniso_U_22
_atom_site_aniso_U_33
_atom_site_aniso_U_12
_atom_site_aniso_U_13
_atom_site_aniso_U_23
N(1) 0.156(4) 0.061(2) 0.077(2) 0.008(2) -0.025(2) 0.008(2)
C(1) 0.088(3) 0.060(2) 0.0433(19) 0.007(2) -0.0113(19) 0.0046(18)
C(2) 0.075(2) 0.054(2) 0.0420(18) -0.0003(19) -0.0086(17) 0.0002(16)
C(3) 0.072(3) 0.111(4) 0.090(3) -0.013(3) -0.023(3) 0.018(3)
C(4) 0.141(5) 0.087(4) 0.044(2) 0.018(3) 0.004(2) -0.008(2)
C(5) 0.071(2) 0.043(2) 0.0463(18) -0.0008(18) -0.0049(16) 0.0023(15)
C(6) 0.058(2) 0.0421(19) 0.0433(17) 0.0002(16) -0.0034(15) 0.0034(15)
C(7) 0.048(2) 0.0442(18) 0.0446(17) 0.0004(15) -0.0032(14) 0.0038(14)
C(8) 0.047(2) 0.105(4) 0.069(2) -0.007(2) 0.003(2) 0.020(2)
C(9) 0.089(3) 0.049(2) 0.066(2) 0.020(2) -0.010(2) -0.001(2)

loop_
_atom_type_symbol
_atom_type_description
_atom_type_scat_dispersion_real
_atom_type_scat_dispersion_imag
_atom_type_scat_source
C C 0.003 0.002
;
International Tables for Crystallography
(1992, Vol. C, Tables 4.2.6.8 and 6.1.1.4)
;
H H 0.000 0.000
;
International Tables for Crystallography
(1992, Vol. C, Table 6.1.1.4)
;
N N 0.006 0.003
;
International Tables for Crystallography
(1992, Vol. C, Tables 4.2.6.8 and 6.1.1.4)
;

loop_
_geom_angle_atom_site_label_1
_geom_angle_atom_site_label_2
_geom_angle_atom_site_label_3
_geom_angle
_geom_angle_site_symmetry_1
_geom_angle_site_symmetry_3
N(1) C(1) C(2) 178.2(4) . .
C(1) C(2) C(3) 109.2(3) . .
C(1) C(2) C(4) 107.9(3) . .
C(1) C(2) C(5) 110.9(2) . .
C(3) C(2) C(4) 111.1(4) . .
C(3) C(2) C(5) 109.7(3) . .
C(4) C(2) C(5) 108.1(3) . .
C(2) C(5) C(6) 127.6(3) . .
C(5) C(6) C(7) 127.4(3) . .
C(6) C(7) C(7) 110.1(2) . 56603
C(6) C(7) C(8) 106.6(3) . .
C(6) C(7) C(9) 110.5(2) . .
C(7) C(7) C(8) 110.5(2) 56603 .
C(7) C(7) C(9) 111.5(3) 56603 .
C(8) C(7) C(9) 107.5(3) . .
C(2) C(3) H(1) 111(3) . .
C(2) C(3) H(2) 120(2) . .
C(2) C(3) H(3) 110(2) . .
H(1) C(3) H(2) 111(3) . .
H(1) C(3) H(3) 100(4) . .
H(2) C(3) H(3) 102(3) . .
C(2) C(4) H(4) 110(3) . .
C(2) C(4) H(5) 115(3) . .
C(2) C(4) H(6) 110(2) . .
H(4) C(4) H(5) 110(4) . .
H(4) C(4) H(6) 107(3) . .
H(5) C(4) H(6) 104(4) . .
C(2) C(5) H(7) 113(2) . .
C(6) C(5) H(7) 119(2) . .
C(5) C(6) H(8) 117.9(18) . .
C(7) C(6) H(8) 114.6(18) . .
C(7) C(8) H(9) 116(2) . .
C(7) C(8) H(10) 114(2) . .
C(7) C(8) H(11) 113(2) . .
H(9) C(8) H(10) 102(3) . .
H(9) C(8) H(11) 104(3) . .
H(10) C(8) H(11) 107(3) . .
C(7) C(9) H(12) 108(2) . .
C(7) C(9) H(13) 104(2) . .
C(7) C(9) H(14) 110(2) . .
H(12) C(9) H(13) 95(3) . .
H(12) C(9) H(14) 114(3) . .
H(13) C(9) H(14) 123(3) . .

loop_
_geom_bond_atom_site_label_1
_geom_bond_atom_site_label_2
_geom_bond_distance
_geom_bond_site_symmetry_2
N(1) C(1) 1.126(5) .
C(1) C(2) 1.466(5) .
C(2) C(3) 1.537(6) .
C(2) C(4) 1.542(6) .
C(2) C(5) 1.514(4) .
C(5) C(6) 1.300(4) .
C(6) C(7) 1.519(4) .
C(7) C(7) 1.583(4) 56603
C(7) C(8) 1.536(5) .
C(7) C(9) 1.537(5) .
C(3) H(1) 0.84(4) .
C(3) H(2) 1.11(5) .
C(3) H(3) 1.05(4) .
C(4) H(4) 0.90(4) .
C(4) H(5) 0.88(4) .
C(4) H(6) 1.25(6) .
C(5) H(7) 0.94(4) .
C(6) H(8) 0.96(3) .
C(8) H(9) 1.01(4) .
C(8) H(10) 0.95(3) .
C(8) H(11) 0.99(4) .
C(9) H(12) 0.97(3) .
C(9) H(13) 1.18(5) .
C(9) H(14) 0.90(4) .

loop_
_geom_contact_atom_site_label_1
_geom_contact_atom_site_label_2
_geom_contact_distance
_geom_contact_site_symmetry_2
N(1) H(2) 3.18(5) 56501
N(1) H(3) 3.40(4) 56504
N(1) H(4) 3.00(4) 45502
N(1) H(5) 3.18(4) 56501
N(1) H(7) 2.80(3) 56501
N(1) H(11) 3.00(4) 46504
C(1) H(3) 3.55(4) 56504
C(1) H(4) 3.38(4) 45502
C(1) H(11) 3.28(4) 46504
C(3) H(13) 3.13(5) 45504
C(4) H(6) 2.99(6) 56503
C(8) H(9) 3.27(3) 54602
C(8) H(10) 3.44(4) 55602
C(8) H(12) 3.00(3) 55602
C(9) H(9) 3.58(3) 54602
C(9) H(10) 3.30(3) 54602
C(9) H(12) 3.35(4) 55603
C(9) H(14) 3.31(4) 55603
H(1) H(5) 3.17(6) 45502
H(1) H(6) 3.00(7) 46504
H(2) N(1) 3.18(5) 54501
H(2) H(4) 3.20(7) 44502
H(2) H(5) 3.47(6) 45504
H(2) H(6) 3.44(8) 45504
H(2) H(11) 3.49(6) 45504
H(2) H(13) 2.59(7) 45504
H(3) N(1) 3.40(4) 46504
H(3) C(1) 3.55(4) 46504
H(3) H(6) 3.32(7) 46504
H(3) H(8) 3.04(5) 46504
H(3) H(9) 3.09(5) 46504
H(3) H(11) 3.43(6) 46504
H(3) H(13) 2.63(6) 45504
H(4) N(1) 3.00(4) 44502
H(4) C(1) 3.38(4) 44502
H(4) H(2) 3.20(7) 45502
H(4) H(5) 3.17(6) 45502
H(4) H(6) 2.87(7) 56503
H(5) N(1) 3.18(4) 54501
H(5) H(1) 3.17(6) 44502
H(5) H(2) 3.47(6) 55504
H(5) H(4) 3.17(6) 44502
H(5) H(6) 2.86(7) 56503
H(6) C(4) 2.99(5) 56503
H(6) H(1) 3.00(7) 56504
H(6) H(2) 3.44(8) 55504
H(6) H(3) 3.32(7) 56504
H(6) H(4) 2.87(7) 56503
H(6) H(5) 2.86(7) 56503
H(6) H(6) 2.57(7) 56503
H(7) N(1) 2.80(3) 54501
H(7) H(11) 3.30(5) 45504
H(7) H(13) 3.40(6) 45504
H(8) H(3) 3.04(5) 56504
H(8) H(9) 3.52(5) 46504
H(8) H(11) 3.48(5) 46504
H(8) H(14) 3.34(5) 56501
H(9) C(8) 3.27(3) 55602
H(9) C(9) 3.58(3) 55602
H(9) H(3) 3.09(5) 56504
H(9) H(8) 3.52(5) 56504
H(9) H(10) 2.53(5) 55602
H(9) H(11) 3.29(5) 55602
H(9) H(12) 3.40(5) 56501
H(9) H(12) 2.75(5) 55602
H(9) H(13) 3.54(5) 55602
H(10) C(8) 3.44(4) 54602
H(10) C(9) 3.30(3) 55602
H(10) H(9) 2.53(5) 54602
H(10) H(10) 3.44(5) 54602
H(10) H(10) 3.44(5) 55602
H(10) H(12) 2.49(5) 55602
H(10) H(13) 3.06(5) 55602
H(10) H(14) 3.18(5) 55504
H(11) N(1) 3.00(4) 56504
H(11) C(1) 3.28(4) 56504
H(11) H(2) 3.49(6) 55504
H(11) H(3) 3.43(6) 56504
H(11) H(7) 3.30(5) 55504
H(11) H(8) 3.48(5) 56504
H(11) H(9) 3.29(5) 54602
H(11) H(12) 3.05(5) 55602
H(11) H(14) 3.14(5) 55504
H(12) C(8) 3.00(3) 54602
H(12) C(9) 3.35(4) 55603
H(12) H(9) 3.40(5) 54501
H(12) H(9) 2.75(5) 54602
H(12) H(10) 2.49(5) 54602
H(12) H(11) 3.05(5) 54602
H(12) H(12) 3.23(5) 55603
H(12) H(14) 2.76(5) 55603
H(13) C(3) 3.13(5) 55504
H(13) H(2) 2.59(7) 55504
H(13) H(3) 2.63(6) 55504
H(13) H(7) 3.40(6) 55504
H(13) H(9) 3.54(5) 54602
H(13) H(10) 3.06(5) 54602
H(14) C(9) 3.31(4) 55603
H(14) H(8) 3.34(5) 54501
H(14) H(10) 3.18(5) 45504
H(14) H(11) 3.14(5) 45504
H(14) H(12) 2.76(5) 55603
H(14) H(14) 3.12(5) 55603

loop_
_geom_torsion_atom_site_label_1
_geom_torsion_atom_site_label_2
_geom_torsion_atom_site_label_3
_geom_torsion_atom_site_label_4
_geom_torsion
_geom_torsion_site_symmetry_3
_geom_torsion_site_symmetry_4
N(1) C(1) C(2) C(3) -67(15) . .
N(1) C(1) C(2) C(4) 54(15) . .
N(1) C(1) C(2) C(5) 172(11) . .
C(1) C(2) C(5) C(6) -5.3(5) . .
C(3) C(2) C(5) C(6) -126.0(4) . .
C(4) C(2) C(5) C(6) 112.8(4) . .
C(2) C(5) C(6) C(7) -173.7(3) . .
C(5) C(6) C(7) C(8) 122.4(4) . .
C(5) C(6) C(7) C(9) 5.9(5) . .
C(5) C(6) C(7) C(7) -117.7(4) . 56603
C(6) C(7) C(7) C(8) 62.5(3) 56603 56603
C(6) C(7) C(7) C(9) -57.1(3) 56603 56603
C(8) C(7) C(7) C(6) -62.5(3) 56603 56603
C(8) C(7) C(7) C(9) 60.4(4) 56603 56603
C(9) C(7) C(7) C(6) 57.1(3) 56603 56603
C(9) C(7) C(7) C(8) -60.4(4) 56603 56603
